data_2009570
loop_
_publ_author_name
'Frydenvang, K.'
'Hjelvang, G.'
'Jensen, B.'
'Martinho Do Rosario, S.M.'

_publ_section_title
;
 Structures of the choline ion in different crystal surroundings
;
_journal_issue 4
_journal_name_full 'Acta Crystallographica Section C'
_journal_page_first 617
_journal_page_last 623
_journal_paper_doi 10.1107/S0108270193007589
_journal_volume 50
_journal_year 1994
_chemical_formula_sum 'C10 H22 N2 O5'
_chemical_formula_weight 250.3
_space_group_IT_number 19
_symmetry_cell_setting orthorhombic
_symmetry_space_group_name_Hall 'P 2ac 2ab'
_symmetry_space_group_name_H-M 'P 21 21 21'
_atom_type_scat_source 'SDP (B. A. Frenz & Associates Inc., 1982)'
_cell_angle_alpha 90.
_cell_angle_beta 90.
_cell_angle_gamma 90.
_cell_formula_units_Z 4
_cell_length_a 9.997(2)
_cell_length_b 10.347(2)
_cell_length_c 12.6800(10)
_cell_measurement_reflns_used 18
_cell_measurement_temperature 105
_cell_measurement_theta_max 20.05
_cell_measurement_theta_min 15.85
_cell_volume 1311.6(4)
_diffrn_measurement_device 'Enraf-Nonius CAD-4'
_diffrn_measurement_method \w/2\q
_diffrn_radiation_type MoK\a
_diffrn_radiation_wavelength 0.71073
_diffrn_reflns_av_R_equivalents 0.014
_diffrn_reflns_limit_h_max 18
_diffrn_reflns_limit_h_min 0
_diffrn_reflns_limit_k_max 18
_diffrn_reflns_limit_k_min 0
_diffrn_reflns_limit_l_max 22
_diffrn_reflns_limit_l_min -22
_diffrn_reflns_number 8402
_diffrn_reflns_theta_max 40
_diffrn_standards_decay_% -4.0
_diffrn_standards_interval_time 166.7
_diffrn_standards_number 3
_exptl_absorpt_coefficient_mu 0.09
_exptl_absorpt_correction_type none
_exptl_crystal_colour colourless
_exptl_crystal_density_diffrn 1.267
_exptl_crystal_description prism
_exptl_crystal_size_max 0.3
_exptl_crystal_size_mid 0.3
_exptl_crystal_size_min 0.2
_refine_diff_density_max 0.526
_refine_diff_density_min -0.588
_refine_ls_goodness_of_fit_obs 0.696
_refine_ls_number_parameters 215
_refine_ls_number_reflns 3795
_refine_ls_R_factor_obs 0.041
_refine_ls_shift/esd_max 0.03
_refine_ls_structure_factor_coef F
_refine_ls_weighting_details 'w = 1/[\s^2^(F) + 0.0004F^2^]'
_refine_ls_weighting_scheme calc
_refine_ls_wR_factor_obs 0.043
_reflns_number_observed 3795
_reflns_number_total 7571
_reflns_observed_criterion I>=3\s(I)
_cod_data_source_file ab0303.cif
_cod_data_source_block ab0303_structure_1_of_4
_cod_depositor_comments
;
The following automatic conversions were performed:

'_refine_ls_weighting_scheme' value '1/[\s^2^(F) + 0.0004F^2^]' was
changed to 'calc'. New tag '_refine_ls_weighting_details' was
created. The value of the new tag was set to 'w = 1/[\s^2^(F) +
0.0004F^2^]'.

Automatic conversion script
Id: cif_fix_values 3143 2015-03-26 13:38:13Z robertas 
;
_cod_original_cell_volume 1311.7(6)
_cod_database_code 2009570

loop_
_symmetry_equiv_pos_as_xyz
x,y,z
1/2-x,-y,1/2+z
-x,1/2+y,1/2-z
1/2+x,1/2-y,-z

loop_
_atom_site_label
_atom_site_fract_x
_atom_site_fract_y
_atom_site_fract_z
C1 .46150(10) 1.00630(10) .18970(10)
O12 .39010(10) 1.10274(9) .21211(8)
O11 .58410(10) 1.00960(10) .16971(9)
C2 .38970(10) .87440(10) .19170(10)
C3 .35650(10) .84180(10) .30660(10)
O3 .27350(10) .73122(9) .31676(9)
N4 .46660(10) .77060(10) .14598(9)
C5 .46560(10) .74470(10) .04230(10)
C6 .5556(2) .6352(2) .00940(10)
O7 .39620(10) .80430(10) -.02122(8)
O24 .37360(10) .88249(9) .68604(9)
C25 .3634(2) .82560(10) .58570(10)
C26 .30200(10) .69140(10) .58420(10)
N27 .38140(10) .58530(10) .63708(9)
C28 .3794(2) .5995(2) .75520(10)
C29 .5240(2) .5852(2) .60010(10)
C210 .3195(2) .45860(10) .60790(10)
H3 .319(2) .668(2) .3170(10)
H24 .296(2) .893(2) .704(2)
H251 .312(2) .876(2) .5380(10)
H252 .452(2) .825(2) .5550(10)
H261 .216(2) .696(2) .6200(10)
H262 .292(2) .667(2) .5110(10)
H281 .428(2) .530(2) .7840(10)
H282 .290(2) .591(2) .7810(10)
H283 .417(2) .680(2) .772(2)
H2101 .369(2) .392(2) .6450(10)
H2102 .325(2) .450(2) .5330(10)
H2103 .226(2) .458(2) .6300(10)
H291 .566(2) .503(2) .627(2)
H292 .569(2) .658(2) .627(2)
H293 .525(2) .585(2) .5230(10)
H2 .304(2) .880(2) .1540(10)
H31 .442(2) .827(2) .3430(10)
H32 .310(2) .913(2) .3320(10)
H4 .513(2) .727(2) .1840(10)
H61 .555(2) .624(2) -.0640(10)
H62 .512(2) .561(2) .0290(10)
H63 .630(2) .640(2) .0320(10)

loop_
_geom_angle_atom_site_label_1
_geom_angle_atom_site_label_2
_geom_angle_atom_site_label_3
_geom_angle
_geom_angle_publ_flag
H24 O24 C25 104.0(10) yes
O24 C25 C26 115.10(10) yes
C25 C26 N27 116.50(10) yes
C26 N27 C28 111.30(10) yes
C26 N27 C29 111.20(10) yes
C26 N27 C210 108.00(10) yes
C28 N27 C29 108.90(10) yes
C28 N27 C210 109.00(10) yes
C29 N27 C210 108.40(10) yes
O24 C25 H251 112.0(10) yes
O24 C25 H252 108.0(10) yes
H251 C25 H252 104(2) yes
C26 C25 H251 106.0(10) yes
C26 C25 H252 111.0(10) yes
C25 C26 H261 108.0(10) yes
C25 C26 H262 107.0(10) yes
H261 C26 H262 111.0(10) yes
N27 C26 H261 107.0(10) yes
N27 C26 H262 107.0(10) yes
N27 C28 H281 108.0(10) yes
N27 C28 H282 110.0(10) yes
N27 C28 H283 108.0(10) yes
H281 C28 H282 106(2) yes
H281 C28 H283 112(2) yes
H282 C28 H283 112(2) yes
N27 C29 H291 107.0(10) yes
N27 C29 H292 110.0(10) yes
N27 C29 H293 109.0(10) yes
H291 C29 H292 111(2) yes
H291 C29 H293 109(2) yes
H292 C29 H293 111(2) yes
N27 C210 H2101 107.0(10) yes
N27 C210 H2102 108.0(10) yes
N27 C210 H2103 109.0(10) yes
H2101 C210 H2102 113(2) yes
H2101 C210 H2103 110(2) yes
C1 C2 H2 110.0(10) yes
C3 C2 H2 107.0(10) yes
N4 C2 H2 108.0(10) yes
C2 C3 H31 108.0(10) yes
C2 C3 H32 105.0(10) yes
O3 C3 H31 110.0(10) yes
O3 C3 H32 109.0(10) yes
O11 C1 O12 125.40(10) yes
O11 C1 C2 118.90(10) yes
O12 C1 C2 115.80(10) yes
C1 C2 C3 108.10(10) yes
C1 C2 N4 113.90(10) yes
C3 C2 N4 109.60(10) yes
C2 N4 C5 122.60(10) yes
N4 C5 C6 114.70(10) yes
N4 C5 O7 123.10(10) yes
C6 C5 O7 122.20(10) yes
C2 C3 O3 113.00(10) yes
H31 C3 H32 113.0(10) yes
C3 O3 H3 109.0(10) yes
C2 N4 H4 119.0(10) yes
C5 N4 H4 119.0(10) yes
C5 C6 H61 112.0(10) yes
C5 C6 H62 106.0(10) yes
C5 C6 H63 114.0(10) yes
H61 C6 H62 99(2) yes
H61 C6 H63 112(2) yes
H62 C6 H63 113(2) yes

loop_
_geom_bond_atom_site_label_1
_geom_bond_atom_site_label_2
_geom_bond_distance
_geom_bond_publ_flag
H24 O24 0.82(2) yes
O24 C25 1.406(2) yes
C25 C26 1.518(2) yes
C26 N27 1.512(2) yes
N27 C28 1.506(2) yes
N27 C29 1.500(2) yes
N27 C210 1.497(2) yes
C1 O11 1.252(2) yes
C1 O12 1.259(2) yes
C1 C2 1.543(2) yes
C2 C3 1.531(2) yes
C2 N4 1.442(2) yes
N4 C5 1.342(2) yes
C5 O7 1.229(2) yes
C5 C6 1.505(2) yes
C3 O3 1.419(2) yes
C2 H2 0.98(2) yes
C3 H31 0.98(2) yes
C3 H32 0.93(2) yes
O3 H3 0.80(2) yes
N4 H4 0.80(2) yes
C6 H61 0.94(2) yes
C6 H62 0.92(2) yes
C6 H63 0.80(2) yes
C25 H251 0.95(2) yes
C25 H252 0.97(2) yes
C26 H261 0.97(2) yes
C26 H262 0.96(2) yes
C28 H281 0.94(2) yes
C28 H282 0.96(2) yes
C28 H283 0.94(2) yes
C29 H291 1.01(2) yes
C29 H292 0.95(2) yes
C29 H293 0.97(2) yes
C210 H2101 0.98(2) yes
C210 H2102 0.96(2) yes
C210 H2103 0.98(2) yes

loop_
_geom_torsion_atom_site_label_1
_geom_torsion_atom_site_label_2
_geom_torsion_atom_site_label_3
_geom_torsion_atom_site_label_4
_geom_torsion
_geom_torsion_publ_flag
H24 O24 C25 C26 -66(2) yes
O24 C25 C26 N27 -66.4(2) yes
C25 C26 N27 C28 71.9(2) yes
C25 C26 N27 C29 -49.7(2) yes
C25 C26 N27 C210 -168.40(10) yes
O11 C1 C2 C3 108.30(10) yes
O11 C1 C2 N4 -13.7(2) yes
O12 C1 C2 C3 -69.60(10) yes
O12 C1 C2 N4 168.40(10) yes
C1 C2 C3 O3 171.60(10) yes
N4 C2 C3 O3 -63.80(10) yes
C1 C2 N4 C5 -86.0(2) yes
C3 C2 N4 C5 152.80(10) yes
C2 N4 C5 C6 178.30(10) yes
C2 N4 C5 O7 -2.4(2) yes
C2 C3 O3 H3 85.0(10) yes
